data_4317772
loop_
_publ_author_name
'Kevin R. Flower'
'Victoria J. Howard'
'Shakil Naguthney'
'Robin G. Pritchard'
'John E. Warren'
'Alan T. McGown'

_publ_section_title
;
 The Synthesis and Characterization of Compounds of the Type
 Hg{1-C6H4-2-C(H)NC6H5-nRn}2
;
_journal_name_full 'Inorganic Chemistry'
_journal_page_first 1907
_journal_page_last 1912
_journal_paper_doi 10.1021/ic010881q
_journal_volume 41
_journal_year 2002
_chemical_compound_source 'synthesis as described'
_chemical_formula_moiety 'C30 H30 Hg1 N4'
_chemical_formula_structural 'C30 H30 HG1 N4'
_chemical_formula_sum 'C30 H30 Hg N4'
_chemical_formula_weight 647.17
_chemical_name_systematic
;
 ?
;
_space_group_IT_number 2
_symmetry_cell_setting triclinic
_symmetry_Int_Tables_number 2
_symmetry_space_group_name_Hall '-P 1'
_symmetry_space_group_name_H-M 'P -1'
_atom_sites_solution_hydrogens geom
_atom_sites_solution_primary direct
_atom_sites_solution_secondary difmap
_audit_conform_dict_location ftp://ftp.iucr.org/pub/cif_core.dic
_audit_conform_dict_name cif_core.dic
_audit_conform_dict_version 2.2
_audit_creation_date 2001-08-10T09:27:15-00:00
_audit_creation_method 'WinGX routine CIF_UPDATE'
_cell_angle_alpha 85.8510(10)
_cell_angle_beta 89.3570(10)
_cell_angle_gamma 87.206(2)
_cell_formula_units_Z 1
_cell_length_a 6.20000(10)
_cell_length_b 9.2315(2)
_cell_length_c 10.9069(3)
_cell_measurement_reflns_used 7218
_cell_measurement_temperature 120(2)
_cell_measurement_theta_max 27.48
_cell_measurement_theta_min 2.91
_cell_measurement_wavelength 0.71073
_cell_volume 621.86(2)
_computing_cell_refinement
;
 'DENZO (Otwinowski and Minor, 1997) and COLLECT (Hooft, 1998)'
;
_computing_data_collection
;
 'DENZO (Otwinowski and Minor, 1997) and COLLECT (Hooft, 1998)'
;
_computing_data_reduction
;
        'DENZO (Otwinowski and Minor, 1997) and COLLECT (Hooft, 1998)'
;
_computing_molecular_graphics 'Ortep-3 for Windows (Farrugia, 1997)'
_computing_publication_material 'WinGX publication routines (Farrugia, 1999)'
_computing_structure_refinement 'SHELXL-97 (Sheldrick, 1997)'
_computing_structure_solution 'SHELXS-97 (Sheldrick, 1990)'
_diffrn_ambient_temperature 120(2)
_diffrn_measured_fraction_theta_full 0.986
_diffrn_measured_fraction_theta_max 0.986
_diffrn_measurement_device_type 'Enraf Nonius KappaCCD area detector'
_diffrn_measurement_method 'Phi and Omega scans to fill Ewald sphere'
_diffrn_radiation_monochromator graphite
_diffrn_radiation_probe x-ray
_diffrn_radiation_type MoK\a
_diffrn_radiation_wavelength 0.71073
_diffrn_reflns_av_R_equivalents 0.0412
_diffrn_reflns_av_unetI/netI 0.0366
_diffrn_reflns_limit_h_max 7
_diffrn_reflns_limit_h_min -8
_diffrn_reflns_limit_k_max 11
_diffrn_reflns_limit_k_min -11
_diffrn_reflns_limit_l_max 14
_diffrn_reflns_limit_l_min -14
_diffrn_reflns_number 9549
_diffrn_reflns_theta_full 27.48
_diffrn_reflns_theta_max 27.48
_diffrn_reflns_theta_min 3
_exptl_absorpt_coefficient_mu 6.214
_exptl_absorpt_correction_T_max 0.8355
_exptl_absorpt_correction_T_min 0.2011
_exptl_absorpt_correction_type none
_exptl_absorpt_process_details
;
 Using multiple and symmetry-related data measurements via the program
 SORTAV
  See R.H. Blessing, Acta Crysta (1995), A51, 33-38
;
_exptl_crystal_colour yellow
_exptl_crystal_density_diffrn 1.728
_exptl_crystal_density_method 'not measured'
_exptl_crystal_description needle
_exptl_crystal_F_000 318
_exptl_crystal_size_max 0.38
_exptl_crystal_size_mid 0.08
_exptl_crystal_size_min 0.03
_refine_diff_density_max 1.855
_refine_diff_density_min -2.34
_refine_diff_density_rms 0.157
_refine_ls_extinction_method none
_refine_ls_goodness_of_fit_ref 1.064
_refine_ls_hydrogen_treatment mixed
_refine_ls_matrix_type full
_refine_ls_number_parameters 220
_refine_ls_number_reflns 2800
_refine_ls_number_restraints 0
_refine_ls_restrained_S_all 1.064
_refine_ls_R_factor_all 0.025
_refine_ls_R_factor_gt 0.0248
_refine_ls_shift/su_max 0
_refine_ls_shift/su_mean 0
_refine_ls_structure_factor_coef Fsqd
_refine_ls_weighting_details 'calc w=1/[\s^2^(Fo^2^)+(0.0424P)^2^+0.0000P] where P=(Fo^2^+2Fc^2^)/3'
_refine_ls_weighting_scheme calc
_refine_ls_wR_factor_gt 0.0601
_refine_ls_wR_factor_ref 0.0602
_reflns_number_gt 2796
_reflns_number_total 2800
_reflns_threshold_expression >2sigma(I)
_cod_data_source_file ic010881q_1.cif
_cod_data_source_block a
_cod_database_code 4317772

loop_
_symmetry_equiv_pos_as_xyz
'x, y, z'
'-x, -y, -z'

loop_
_atom_site_label
_atom_site_type_symbol
_atom_site_fract_x
_atom_site_fract_y
_atom_site_fract_z
_atom_site_U_iso_or_equiv
_atom_site_adp_type
_atom_site_occupancy
_atom_site_calc_flag
_atom_site_refinement_flags
_atom_site_disorder_assembly
_atom_site_disorder_group
Hg1 Hg 0 0 0 0.01587(7) Uani 1 d S . .
N1 N 0.1698(5) -0.2860(3) 0.0705(3) 0.0191(6) Uani 1 d . . .
N2 N -0.0111(5) -0.7331(3) 0.4314(3) 0.0230(6) Uani 1 d . . .
C1 C 0.2820(5) -0.0395(3) -0.1007(3) 0.0152(6) Uani 1 d . . .
C2 C 0.3556(6) 0.0650(4) -0.1876(3) 0.0187(7) Uani 1 d . . .
C3 C 0.5495(6) 0.0441(4) -0.2507(3) 0.0216(7) Uani 1 d . . .
C4 C 0.6753(6) -0.0839(4) -0.2287(3) 0.0223(7) Uani 1 d . . .
C5 C 0.6053(6) -0.1897(4) -0.1420(3) 0.0197(7) Uani 1 d . . .
C6 C 0.4117(5) -0.1685(3) -0.0781(3) 0.0155(6) Uani 1 d . . .
C7 C 0.3499(6) -0.2842(4) 0.0154(3) 0.0177(6) Uani 1 d . . .
C8 C 0.1311(6) -0.3967(3) 0.1633(3) 0.0172(6) Uani 1 d . . .
C9 C 0.2777(6) -0.4405(4) 0.2575(3) 0.0194(7) Uani 1 d . . .
C10 C 0.2279(6) -0.5474(4) 0.3480(3) 0.0192(7) Uani 1 d . . .
C11 C 0.0333(6) -0.6192(4) 0.3466(3) 0.0175(6) Uani 1 d . . .
C12 C -0.1158(6) -0.5712(4) 0.2536(3) 0.0197(7) Uani 1 d . . .
C13 C -0.0675(6) -0.4615(4) 0.1659(3) 0.0188(7) Uani 1 d . . .
C14 C 0.1282(7) -0.7641(4) 0.5367(4) 0.0262(8) Uani 1 d . . .
C15 C -0.2210(7) -0.7920(5) 0.4370(4) 0.0264(8) Uani 1 d . . .
H2 H 0.284(8) 0.155(6) -0.203(5) 0.029(12) Uiso 1 d . . .
H3 H 0.593(8) 0.118(6) -0.306(5) 0.030(12) Uiso 1 d . . .
H4 H 0.800(8) -0.100(5) -0.271(4) 0.020(10) Uiso 1 d . . .
H5 H 0.688(8) -0.280(5) -0.122(4) 0.022(11) Uiso 1 d . . .
H7 H 0.465(9) -0.369(6) 0.034(5) 0.034(13) Uiso 1 d . . .
H9 H 0.408(9) -0.394(5) 0.266(5) 0.028(12) Uiso 1 d . . .
H10 H 0.334(9) -0.566(6) 0.412(5) 0.034(13) Uiso 1 d . . .
H12 H -0.255(7) -0.614(5) 0.249(4) 0.016(10) Uiso 1 d . . .
H13 H -0.167(8) -0.434(5) 0.108(5) 0.026(12) Uiso 1 d . . .
H14A H 0.073(8) -0.841(6) 0.583(5) 0.028(12) Uiso 1 d . . .
H14B H 0.255(8) -0.790(5) 0.514(4) 0.016(10) Uiso 1 d . . .
H14C H 0.147(9) -0.675(6) 0.578(5) 0.035(13) Uiso 1 d . . .
H15A H -0.321(9) -0.720(6) 0.461(5) 0.036(13) Uiso 1 d . . .
H15B H -0.218(8) -0.874(6) 0.482(4) 0.023(11) Uiso 1 d . . .
H15C H -0.260(12) -0.816(8) 0.378(7) 0.06(2) Uiso 1 d . . .

loop_
_atom_site_aniso_label
_atom_site_aniso_U_11
_atom_site_aniso_U_22
_atom_site_aniso_U_33
_atom_site_aniso_U_23
_atom_site_aniso_U_13
_atom_site_aniso_U_12
Hg1 0.01538(11) 0.01333(10) 0.01860(10) -0.00061(6) 0.00041(6) 0.00140(6)
N1 0.0200(16) 0.0143(13) 0.0229(14) -0.0005(11) -0.0025(11) -0.0001(10)
N2 0.0237(17) 0.0231(15) 0.0212(15) 0.0041(12) 0.0011(12) -0.0004(12)
C1 0.0140(16) 0.0157(15) 0.0161(15) -0.0042(11) -0.0002(11) 0.0003(11)
C2 0.0219(18) 0.0156(16) 0.0186(16) -0.0016(12) -0.0009(13) -0.0001(13)
C3 0.028(2) 0.0197(17) 0.0172(16) -0.0009(13) 0.0028(13) -0.0054(14)
C4 0.0226(19) 0.0247(18) 0.0203(17) -0.0069(13) 0.0047(13) -0.0020(14)
C5 0.0193(18) 0.0169(16) 0.0230(17) -0.0050(13) -0.0013(13) 0.0021(13)
C6 0.0150(16) 0.0142(15) 0.0176(15) -0.0043(12) -0.0004(11) -0.0012(11)
C7 0.0193(17) 0.0120(14) 0.0220(16) -0.0040(12) -0.0031(12) 0.0014(12)
C8 0.0182(17) 0.0115(14) 0.0216(16) -0.0017(12) 0.0007(12) 0.0017(12)
C9 0.0161(18) 0.0153(15) 0.0267(18) -0.0024(13) -0.0028(13) 0.0003(12)
C10 0.0191(18) 0.0166(16) 0.0215(16) 0.0003(12) -0.0044(13) 0.0019(12)
C11 0.0202(17) 0.0132(15) 0.0190(16) -0.0032(12) 0.0035(12) 0.0020(12)
C12 0.0165(18) 0.0191(16) 0.0234(17) -0.0007(13) -0.0002(13) -0.0015(13)
C13 0.0188(18) 0.0177(16) 0.0195(16) -0.0005(12) -0.0042(13) 0.0014(12)
C14 0.032(2) 0.0226(19) 0.0227(18) 0.0034(15) -0.0016(15) 0.0025(15)
C15 0.029(2) 0.025(2) 0.025(2) 0.0049(16) 0.0001(15) -0.0064(16)

loop_
_atom_type_symbol
_atom_type_description
_atom_type_scat_dispersion_real
_atom_type_scat_dispersion_imag
_atom_type_scat_source
C C 0.0033 0.0016 'International Tables Vol C Tables 4.2.6.8 and 6.1.1.4'
H H 0 0 'International Tables Vol C Tables 4.2.6.8 and 6.1.1.4'
Hg Hg -2.3894 9.2266 'International Tables Vol C Tables 4.2.6.8 and 6.1.1.4'
N N 0.0061 0.0033 'International Tables Vol C Tables 4.2.6.8 and 6.1.1.4'

loop_
_geom_angle_atom_site_label_1
_geom_angle_atom_site_label_2
_geom_angle_atom_site_label_3
_geom_angle
_geom_angle_site_symmetry_1
_geom_angle_site_symmetry_3
_geom_angle_publ_flag
C1 Hg1 C1 180 2 . ?
C7 N1 C8 119.9(3) . . ?
C11 N2 C15 120.4(3) . . ?
C11 N2 C14 119.4(3) . . ?
C15 N2 C14 117.7(3) . . ?
C2 C1 C6 117.6(3) . . ?
C2 C1 Hg1 120.8(2) . . ?
C6 C1 Hg1 121.4(2) . . ?
C3 C2 C1 121.7(3) . . ?
C2 C3 C4 120.3(3) . . ?
C5 C4 C3 119.1(3) . . ?
C4 C5 C6 120.7(3) . . ?
C5 C6 C1 120.6(3) . . ?
C5 C6 C7 117.8(3) . . ?
C1 C6 C7 121.6(3) . . ?
N1 C7 C6 124.3(3) . . ?
C13 C8 C9 117.7(3) . . ?
C13 C8 N1 118.6(3) . . ?
C9 C8 N1 123.6(3) . . ?
C10 C9 C8 120.8(3) . . ?
C9 C10 C11 121.5(3) . . ?
N2 C11 C10 121.9(3) . . ?
N2 C11 C12 121.0(3) . . ?
C10 C11 C12 117.1(3) . . ?
C13 C12 C11 120.9(3) . . ?
C12 C13 C8 121.7(3) . . ?

loop_
_geom_bond_atom_site_label_1
_geom_bond_atom_site_label_2
_geom_bond_distance
_geom_bond_site_symmetry_2
_geom_bond_publ_flag
Hg1 C1 2.085(3) 2 ?
Hg1 C1 2.085(3) . ?
N1 C7 1.262(5) . ?
N1 C8 1.413(4) . ?
N2 C11 1.385(5) . ?
N2 C15 1.434(5) . ?
N2 C14 1.449(5) . ?
C1 C2 1.392(5) . ?
C1 C6 1.413(5) . ?
C2 C3 1.391(5) . ?
C3 C4 1.392(5) . ?
C4 C5 1.391(5) . ?
C5 C6 1.394(5) . ?
C6 C7 1.483(5) . ?
C8 C13 1.394(5) . ?
C8 C9 1.403(5) . ?
C9 C10 1.388(5) . ?
C10 C11 1.405(5) . ?
C11 C12 1.413(5) . ?
C12 C13 1.384(5) . ?

loop_
_geom_torsion_atom_site_label_1
_geom_torsion_atom_site_label_2
_geom_torsion_atom_site_label_3
_geom_torsion_atom_site_label_4
_geom_torsion
_geom_torsion_site_symmetry_1
_geom_torsion_site_symmetry_2
_geom_torsion_site_symmetry_3
_geom_torsion_site_symmetry_4
_geom_torsion_publ_flag
C1 Hg1 C1 C2 -6E1(6) 2 . . . ?
C1 Hg1 C1 C6 12E1(6) 2 . . . ?
C6 C1 C2 C3 0.2(5) . . . . ?
Hg1 C1 C2 C3 176.3(3) . . . . ?
C1 C2 C3 C4 0.4(5) . . . . ?
C2 C3 C4 C5 -0.5(5) . . . . ?
C3 C4 C5 C6 0.1(5) . . . . ?
C4 C5 C6 C1 0.5(5) . . . . ?
C4 C5 C6 C7 -178.4(3) . . . . ?
C2 C1 C6 C5 -0.6(5) . . . . ?
Hg1 C1 C6 C5 -176.7(2) . . . . ?
C2 C1 C6 C7 178.2(3) . . . . ?
Hg1 C1 C6 C7 2.1(4) . . . . ?
C8 N1 C7 C6 -176.3(3) . . . . ?
C5 C6 C7 N1 -172.4(3) . . . . ?
C1 C6 C7 N1 8.8(5) . . . . ?
C7 N1 C8 C13 -137.0(3) . . . . ?
C7 N1 C8 C9 46.4(5) . . . . ?
C13 C8 C9 C10 1.7(5) . . . . ?
N1 C8 C9 C10 178.3(3) . . . . ?
C8 C9 C10 C11 2.2(5) . . . . ?
C15 N2 C11 C10 172.3(4) . . . . ?
C14 N2 C11 C10 10.6(5) . . . . ?
C15 N2 C11 C12 -8.4(5) . . . . ?
C14 N2 C11 C12 -170.2(3) . . . . ?
C9 C10 C11 N2 175.3(3) . . . . ?
C9 C10 C11 C12 -4.0(5) . . . . ?
N2 C11 C12 C13 -177.3(3) . . . . ?
C10 C11 C12 C13 2.0(5) . . . . ?
C11 C12 C13 C8 1.8(5) . . . . ?
C9 C8 C13 C12 -3.6(5) . . . . ?
N1 C8 C13 C12 179.5(3) . . . . ?
